data_7106753
loop_
_publ_author_name
'Guo-Jun Yuan'
'Can Wang'
'XiaoMing Ren'
'Jian-Lan Liu'

_publ_section_title
;
 Unexpected isotopic effect of a deuteriumed countercation on the
 spin-Peierls-type transitions in quasi-one-dimensional
 bis(maleonitriledithiolato)nickelate monoanion spin systems
;
_journal_name_full Chem.Commun.
_journal_page_first 9489
_journal_paper_doi 10.1039/c1cc12221e
_journal_volume 47
_journal_year 2011
_chemical_formula_sum 'C20 H6 Br D5 N5 Ni S4'
_chemical_formula_weight 593.23
_chemical_name_systematic
;
?
;
_space_group_IT_number 14
_symmetry_cell_setting monoclinic
_symmetry_space_group_name_Hall '-P 2ybc'
_symmetry_space_group_name_H-M 'P 1 21/c 1'
_atom_sites_solution_hydrogens geom
_atom_sites_solution_primary direct
_atom_sites_solution_secondary difmap
_audit_creation_method SHELXL-97
_cell_angle_alpha 90.00
_cell_angle_beta 102.646(3)
_cell_angle_gamma 90.00
_cell_formula_units_Z 4
_cell_length_a 12.0244(17)
_cell_length_b 26.253(4)
_cell_length_c 7.4047(10)
_cell_measurement_reflns_used 2885
_cell_measurement_temperature 293(2)
_cell_measurement_theta_max 23.8059
_cell_measurement_theta_min 2.3282
_cell_volume 2280.8(6)
_computing_cell_refinement 'Bruker SMART'
_computing_data_collection 'Bruker SMART'
_computing_data_reduction 'Bruker SAINT'
_computing_molecular_graphics 'Bruker SHELXTL'
_computing_publication_material 'Bruker SHELXTL'
_computing_structure_refinement 'SHELXL-97 (Sheldrick, 1997)'
_computing_structure_solution 'SHELXS-97 (Sheldrick, 1990)'
_diffrn_ambient_temperature 293(2)
_diffrn_measured_fraction_theta_full 0.996
_diffrn_measured_fraction_theta_max 0.996
_diffrn_measurement_device_type 'CCD area detector'
_diffrn_measurement_method 'phi and omega scans'
_diffrn_radiation_monochromator graphite
_diffrn_radiation_source 'fine-focus sealed tube'
_diffrn_radiation_type MoK\a
_diffrn_radiation_wavelength 0.71073
_diffrn_reflns_av_R_equivalents 0.1290
_diffrn_reflns_av_sigmaI/netI 0.1084
_diffrn_reflns_limit_h_max 14
_diffrn_reflns_limit_h_min -11
_diffrn_reflns_limit_k_max 32
_diffrn_reflns_limit_k_min -30
_diffrn_reflns_limit_l_max 9
_diffrn_reflns_limit_l_min -8
_diffrn_reflns_number 12169
_diffrn_reflns_theta_full 25.99
_diffrn_reflns_theta_max 25.99
_diffrn_reflns_theta_min 1.90
_exptl_absorpt_coefficient_mu 2.987
_exptl_absorpt_correction_T_max 0.8650
_exptl_absorpt_correction_T_min 0.5865
_exptl_absorpt_correction_type multi-scan
_exptl_absorpt_process_details 'SADABS(Bruker, 2000)'
_exptl_crystal_colour dark
_exptl_crystal_density_diffrn 1.728
_exptl_crystal_density_method 'not measured'
_exptl_crystal_description club-shaped
_exptl_crystal_F_000 1172
_exptl_crystal_size_max 0.20
_exptl_crystal_size_mid 0.15
_exptl_crystal_size_min 0.05
_refine_diff_density_max 1.343
_refine_diff_density_min -1.132
_refine_diff_density_rms 0.152
_refine_ls_extinction_coef 0.0044(7)
_refine_ls_extinction_expression Fc^*^=kFc[1+0.001xFc^2^\l^3^/sin(2\q)]^-1/4^
_refine_ls_extinction_method SHELXL
_refine_ls_goodness_of_fit_ref 1.001
_refine_ls_hydrogen_treatment mixed
_refine_ls_matrix_type full
_refine_ls_number_parameters 281
_refine_ls_number_reflns 4458
_refine_ls_number_restraints 0
_refine_ls_restrained_S_all 1.001
_refine_ls_R_factor_all 0.0932
_refine_ls_R_factor_gt 0.0716
_refine_ls_shift/su_max 0.000
_refine_ls_shift/su_mean 0.000
_refine_ls_structure_factor_coef Fsqd
_refine_ls_weighting_details 'calc w=1/[\s^2^(Fo^2^)+(0.0884P)^2^+0.0000P] where P=(Fo^2^+2Fc^2^)/3'
_refine_ls_weighting_scheme calc
_refine_ls_wR_factor_gt 0.1631
_refine_ls_wR_factor_ref 0.1728
_reflns_number_gt 3069
_reflns_number_total 4458
_reflns_threshold_expression >2sigma(I)
_cod_data_source_file c1cc12221e.txt
_cod_data_source_block 1
_cod_original_cell_volume 2280.8(5)
_cod_original_sg_symbol_H-M P2(1)/c
_cod_database_code 7106753

loop_
_symmetry_equiv_pos_as_xyz
'x, y, z'
'-x, y+1/2, -z+1/2'
'-x, -y, -z'
'x, -y-1/2, z-1/2'

loop_
_atom_site_label
_atom_site_type_symbol
_atom_site_fract_x
_atom_site_fract_y
_atom_site_fract_z
_atom_site_U_iso_or_equiv
_atom_site_adp_type
_atom_site_occupancy
_atom_site_symmetry_multiplicity
_atom_site_calc_flag
_atom_site_refinement_flags
_atom_site_disorder_assembly
_atom_site_disorder_group
Ni1 Ni 0.73413(5) 0.22623(3) 0.45856(9) 0.0459(2) Uani 1 1 d . . .
S1 S 0.87127(12) 0.27668(5) 0.5696(2) 0.0537(4) Uani 1 1 d . . .
S2 S 0.61999(12) 0.28801(5) 0.3712(2) 0.0538(4) Uani 1 1 d . . .
S3 S 0.84220(12) 0.16277(5) 0.5580(2) 0.0530(4) Uani 1 1 d . . .
S4 S 0.59315(12) 0.17815(5) 0.3486(2) 0.0550(4) Uani 1 1 d . . .
Br1 Br 0.26548(9) 0.16697(3) -0.00222(10) 0.0944(4) Uani 1 1 d . . .
N1 N 0.9404(5) 0.4125(2) 0.6413(10) 0.0882(19) Uani 1 1 d . . .
N2 N 0.5969(5) 0.4264(2) 0.3849(9) 0.0823(17) Uani 1 1 d . . .
N3 N 0.8325(5) 0.0240(2) 0.6206(8) 0.0848(18) Uani 1 1 d . . .
N4 N 0.4921(5) 0.0481(2) 0.3381(9) 0.0895(19) Uani 1 1 d . . .
N5 N 0.2222(4) 0.42632(16) 0.1183(6) 0.0512(11) Uani 1 1 d . . .
C1 C 0.8815(5) 0.3786(2) 0.5908(8) 0.0592(15) Uani 1 1 d . . .
C2 C 0.8116(5) 0.33554(19) 0.5315(7) 0.0476(13) Uani 1 1 d . . .
C3 C 0.7020(4) 0.3403(2) 0.4441(7) 0.0463(12) Uani 1 1 d . . .
C4 C 0.6447(5) 0.3885(2) 0.4123(8) 0.0582(14) Uani 1 1 d . . .
C5 C 0.7962(6) 0.0623(2) 0.5666(9) 0.0631(16) Uani 1 1 d . . .
C6 C 0.7508(4) 0.1116(2) 0.5049(7) 0.0505(13) Uani 1 1 d . . .
C7 C 0.6423(5) 0.1182(2) 0.4146(7) 0.0511(13) Uani 1 1 d . . .
C8 C 0.5620(5) 0.0780(2) 0.3730(9) 0.0621(15) Uani 1 1 d . . .
C9 C 0.3180(5) 0.4430(2) 0.2217(9) 0.0620(16) Uani 1 1 d . . .
C10 C 0.3199(6) 0.4664(2) 0.3850(10) 0.078(2) Uani 1 1 d . . .
C11 C 0.2200(8) 0.4734(2) 0.4396(10) 0.081(2) Uani 1 1 d . . .
C12 C 0.1227(7) 0.4558(3) 0.3310(12) 0.087(2) Uani 1 1 d . . .
C13 C 0.1243(5) 0.4324(3) 0.1691(10) 0.0722(18) Uani 1 1 d . . .
C14 C 0.2234(5) 0.3993(2) -0.0573(8) 0.0628(16) Uani 1 1 d . . .
H14A H 0.2873(5) 0.4115(2) -0.1056(8) 0.075 Uiso 1 1 d R . .
H14B H 0.1541(5) 0.4074(2) -0.1474(8) 0.075 Uiso 1 1 d R . .
C15 C 0.2325(4) 0.3422(2) -0.0337(7) 0.0485(13) Uani 1 1 d . . .
C16 C 0.3360(5) 0.3195(2) 0.0262(9) 0.0620(16) Uani 1 1 d . . .
H16 H 0.4010(5) 0.3396(2) 0.0595(9) 0.074 Uiso 1 1 d R . .
C17 C 0.3457(5) 0.2674(2) 0.0385(9) 0.0641(16) Uani 1 1 d . . .
H17 H 0.4164(5) 0.2520(2) 0.0798(9) 0.077 Uiso 1 1 d R . .
C18 C 0.2493(5) 0.2388(2) -0.0114(7) 0.0547(15) Uani 1 1 d . . .
C19 C 0.1448(6) 0.2600(3) -0.0679(9) 0.0699(18) Uani 1 1 d . . .
H19 H 0.0801(6) 0.2397(3) -0.0982(9) 0.084 Uiso 1 1 d R . .
C20 C 0.1361(5) 0.3128(2) -0.0799(9) 0.0649(16) Uani 1 1 d . . .
H20 H 0.0651(5) 0.3280(2) -0.1190(9) 0.078 Uiso 1 1 d R . .
D9 D 0.3859 0.4387 0.1826 0.078 Uiso 1 1 d R . .
D10 D 0.3889 0.4776 0.4591 0.078 Uiso 1 1 d R . .
D11 D 0.2194 0.4899 0.5505 0.078 Uiso 1 1 d R . .
D12 D 0.0543 0.4598 0.3681 0.078 Uiso 1 1 d R . .
D13 D 0.0572 0.4207 0.0934 0.078 Uiso 1 1 d R . .

loop_
_atom_site_aniso_label
_atom_site_aniso_U_11
_atom_site_aniso_U_22
_atom_site_aniso_U_33
_atom_site_aniso_U_23
_atom_site_aniso_U_13
_atom_site_aniso_U_12
Ni1 0.0491(4) 0.0397(4) 0.0478(4) -0.0043(3) 0.0084(3) 0.0009(3)
S1 0.0507(8) 0.0457(8) 0.0611(9) -0.0023(7) 0.0047(7) 0.0028(6)
S2 0.0495(8) 0.0472(8) 0.0599(9) -0.0033(7) 0.0017(7) -0.0002(6)
S3 0.0512(8) 0.0449(8) 0.0616(9) -0.0044(7) 0.0093(7) 0.0018(6)
S4 0.0538(8) 0.0464(8) 0.0615(9) -0.0018(7) 0.0052(7) -0.0013(6)
Br1 0.1704(9) 0.0519(4) 0.0639(5) -0.0082(3) 0.0323(5) -0.0088(4)
N1 0.072(4) 0.054(3) 0.129(5) 0.004(3) 0.002(4) -0.012(3)
N2 0.082(4) 0.051(3) 0.105(5) 0.003(3) 0.000(3) 0.009(3)
N3 0.094(4) 0.052(4) 0.099(4) 0.001(3) 0.000(4) 0.011(3)
N4 0.083(4) 0.068(4) 0.110(5) -0.004(3) 0.006(4) -0.020(3)
N5 0.056(3) 0.036(2) 0.059(3) 0.007(2) 0.009(2) 0.004(2)
C1 0.056(3) 0.052(4) 0.067(4) 0.008(3) 0.005(3) 0.000(3)
C2 0.057(3) 0.040(3) 0.047(3) 0.002(2) 0.013(3) 0.002(2)
C3 0.046(3) 0.049(3) 0.043(3) 0.001(2) 0.008(2) 0.000(2)
C4 0.059(3) 0.052(4) 0.061(3) 0.000(3) 0.008(3) -0.003(3)
C5 0.070(4) 0.050(4) 0.068(4) -0.005(3) 0.013(3) 0.001(3)
C6 0.054(3) 0.048(3) 0.052(3) -0.002(2) 0.016(3) 0.004(2)
C7 0.060(3) 0.045(3) 0.049(3) -0.004(3) 0.016(3) 0.001(3)
C8 0.063(4) 0.053(4) 0.070(4) -0.002(3) 0.012(3) -0.001(3)
C9 0.056(4) 0.048(3) 0.079(4) -0.003(3) 0.008(3) -0.001(3)
C10 0.087(5) 0.048(4) 0.087(5) -0.010(4) -0.006(4) 0.002(3)
C11 0.129(7) 0.040(4) 0.076(5) -0.006(3) 0.026(5) 0.007(4)
C12 0.096(6) 0.069(5) 0.110(6) -0.019(4) 0.053(5) -0.008(4)
C13 0.059(4) 0.064(4) 0.092(5) -0.006(4) 0.014(4) 0.002(3)
C14 0.070(4) 0.064(4) 0.055(3) 0.004(3) 0.014(3) 0.002(3)
C15 0.051(3) 0.055(3) 0.038(3) -0.002(2) 0.006(2) 0.003(2)
C16 0.051(3) 0.061(4) 0.071(4) -0.013(3) 0.008(3) -0.007(3)
C17 0.061(4) 0.064(4) 0.062(4) -0.008(3) 0.002(3) 0.012(3)
C18 0.081(4) 0.046(3) 0.038(3) -0.006(2) 0.015(3) -0.005(3)
C19 0.071(4) 0.074(4) 0.063(4) -0.010(3) 0.012(3) -0.028(4)
C20 0.051(3) 0.072(4) 0.067(4) 0.001(3) 0.005(3) 0.004(3)

loop_
_atom_type_symbol
_atom_type_description
_atom_type_scat_dispersion_real
_atom_type_scat_dispersion_imag
_atom_type_scat_source
C C 0.0033 0.0016 'International Tables Vol C Tables 4.2.6.8 and 6.1.1.4'
H H 0.0000 0.0000 'International Tables Vol C Tables 4.2.6.8 and 6.1.1.4'
N N 0.0061 0.0033 'International Tables Vol C Tables 4.2.6.8 and 6.1.1.4'
S S 0.1246 0.1234 'International Tables Vol C Tables 4.2.6.8 and 6.1.1.4'
Ni Ni 0.3393 1.1124 'International Tables Vol C Tables 4.2.6.8 and 6.1.1.4'
Br Br -0.2901 2.4595 'International Tables Vol C Tables 4.2.6.8 and 6.1.1.4'
D D 0.0000 0.0000 'International Tables Vol C Tables 4.2.6.8 and 6.1.1.4'

loop_
_geom_angle_atom_site_label_1
_geom_angle_atom_site_label_2
_geom_angle_atom_site_label_3
_geom_angle
_geom_angle_site_symmetry_1
_geom_angle_site_symmetry_3
_geom_angle_publ_flag
S4 Ni1 S2 85.94(6) . . ?
S4 Ni1 S1 177.89(6) . . ?
S2 Ni1 S1 92.09(6) . . ?
S4 Ni1 S3 92.44(6) . . ?
S2 Ni1 S3 176.39(7) . . ?
S1 Ni1 S3 89.48(6) . . ?
C2 S1 Ni1 103.8(2) . . ?
C3 S2 Ni1 103.10(19) . . ?
C6 S3 Ni1 102.65(19) . . ?
C7 S4 Ni1 103.9(2) . . ?
C9 N5 C13 121.1(5) . . ?
C9 N5 C14 119.7(5) . . ?
C13 N5 C14 119.2(5) . . ?
N1 C1 C2 178.0(7) . . ?
C3 C2 C1 121.9(5) . . ?
C3 C2 S1 119.9(4) . . ?
C1 C2 S1 118.2(4) . . ?
C2 C3 C4 123.1(5) . . ?
C2 C3 S2 121.1(4) . . ?
C4 C3 S2 115.7(4) . . ?
N2 C4 C3 178.5(7) . . ?
N3 C5 C6 177.9(7) . . ?
C7 C6 C5 122.3(5) . . ?
C7 C6 S3 121.0(5) . . ?
C5 C6 S3 116.7(4) . . ?
C6 C7 C8 123.7(5) . . ?
C6 C7 S4 119.9(4) . . ?
C8 C7 S4 116.4(4) . . ?
N4 C8 C7 175.5(7) . . ?
N5 C9 C10 121.0(6) . . ?
C9 C10 C11 118.9(6) . . ?
C12 C11 C10 119.0(7) . . ?
C11 C12 C13 120.4(7) . . ?
N5 C13 C12 119.7(6) . . ?
H14B C14 H14A 107.8 . . ?
H14B C14 N5 109.0(3) . . ?
H14A C14 N5 109.0(3) . . ?
H14B C14 C15 109.0(3) . . ?
H14A C14 C15 109.0(3) . . ?
N5 C14 C15 112.8(5) . . ?
C16 C15 C20 119.8(6) . . ?
C16 C15 C14 120.6(5) . . ?
C20 C15 C14 119.6(5) . . ?
H16 C16 C15 119.6(4) . . ?
H16 C16 C17 119.5(4) . . ?
C15 C16 C17 121.0(6) . . ?
H17 C17 C18 120.8(4) . . ?
H17 C17 C16 120.8(4) . . ?
C18 C17 C16 118.4(6) . . ?
C19 C18 C17 122.3(7) . . ?
C19 C18 Br1 120.1(5) . . ?
C17 C18 Br1 117.6(5) . . ?
H19 C19 C18 120.6(4) . . ?
H19 C19 C20 120.6(4) . . ?
C18 C19 C20 118.8(6) . . ?
H20 C20 C15 120.2(4) . . ?
H20 C20 C19 120.0(4) . . ?
C15 C20 C19 119.8(6) . . ?

loop_
_geom_bond_atom_site_label_1
_geom_bond_atom_site_label_2
_geom_bond_distance
_geom_bond_site_symmetry_2
_geom_bond_publ_flag
Ni1 S4 2.1274(16) . ?
Ni1 S2 2.1316(15) . ?
Ni1 S1 2.1344(15) . ?
Ni1 S3 2.1420(15) . ?
S1 C2 1.701(5) . ?
S2 C3 1.707(5) . ?
S3 C6 1.726(6) . ?
S4 C7 1.715(6) . ?
Br1 C18 1.896(6) . ?
N1 C1 1.147(7) . ?
N2 C4 1.144(7) . ?
N3 C5 1.133(8) . ?
N4 C8 1.137(7) . ?
N5 C9 1.312(7) . ?
N5 C13 1.321(7) . ?
N5 C14 1.484(7) . ?
C1 C2 1.419(8) . ?
C2 C3 1.341(8) . ?
C3 C4 1.437(8) . ?
C5 C6 1.440(8) . ?
C6 C7 1.340(7) . ?
C7 C8 1.419(8) . ?
C9 C10 1.353(9) . ?
C10 C11 1.362(10) . ?
C11 C12 1.347(10) . ?
C12 C13 1.351(10) . ?
C14 H14B 0.9700 . ?
C14 H14A 0.9700 . ?
C14 C15 1.511(8) . ?
C15 C16 1.363(8) . ?
C15 C20 1.373(8) . ?
C16 H16 0.9300 . ?
C16 C17 1.374(8) . ?
C17 H17 0.9300 . ?
C17 C18 1.362(8) . ?
C18 C19 1.354(9) . ?
C19 H19 0.9300 . ?
C19 C20 1.390(9) . ?
C20 H20 0.9300 . ?
